data_2234452
loop_
_publ_author_name
'Mohamed, Shaaban K.'
'Akkurt, Mehmet'
'Elhamid, Antar A. Abd'
'Singh, Kuldip'
'Potgieter, Herman'

_publ_section_title
;
 (6<i>Z</i>)-4-Bromo-6-{[(2-hydroxyethyl)amino]methylidene}cyclohexa-2,4-dien-1-one
;
_journal_coeditor_code WN2469
_journal_issue 4
_journal_name_full 'Acta Crystallographica Section E'
_journal_page_first o1020
_journal_paper_doi 10.1107/S1600536812009749
_journal_volume 68
_journal_year 2012
_chemical_formula_iupac 'C9 H10 Br N O2'
_chemical_formula_moiety 'C9 H10 Br N O2'
_chemical_formula_sum 'C9 H10 Br N O2'
_chemical_formula_weight 244.08
_chemical_name_systematic
;
(6<i>Z</i>)-4-Bromo-6-{[(2-hydroxyethyl)amino]methylidene}cyclohexa-
2,4-dien-1-one
;
_space_group_IT_number 14
_symmetry_cell_setting monoclinic
_symmetry_space_group_name_Hall '-P 2yn'
_symmetry_space_group_name_H-M 'P 1 21/n 1'
_atom_sites_solution_hydrogens geom
_atom_sites_solution_primary direct
_atom_sites_solution_secondary difmap
_cell_angle_alpha 90
_cell_angle_beta 95.703(7)
_cell_angle_gamma 90
_cell_formula_units_Z 4
_cell_length_a 4.4534(17)
_cell_length_b 11.523(4)
_cell_length_c 18.212(7)
_cell_measurement_reflns_used 972
_cell_measurement_temperature 150(2)
_cell_measurement_theta_max 28.270
_cell_measurement_theta_min 3.536
_cell_volume 930.0(6)
_computing_cell_refinement 'SAINT (Bruker, 2005)'
_computing_data_collection 'APEX2 (Bruker, 2005)'
_computing_data_reduction 'SAINT (Bruker, 2005)'
_computing_molecular_graphics 'ORTEP-3 for Windows (Farrugia, 1997) and PLATON (Spek, 2009)'
_computing_publication_material 'WinGX (Farrugia, 1999) and PLATON (Spek, 2009)'
_computing_structure_refinement 'SHELXL97 (Sheldrick, 2008)'
_computing_structure_solution 'SHELXS97 (Sheldrick, 2008)'
_diffrn_ambient_temperature 150(2)
_diffrn_measured_fraction_theta_full 0.999
_diffrn_measured_fraction_theta_max 0.999
_diffrn_measurement_device_type 'Bruker APEX 2000 CCD area-detector'
_diffrn_measurement_method 'phi and omega scans'
_diffrn_radiation_monochromator graphite
_diffrn_radiation_source 'fine-focus sealed tube'
_diffrn_radiation_type MoK\a
_diffrn_radiation_wavelength 0.71073
_diffrn_reflns_av_R_equivalents 0.0781
_diffrn_reflns_av_sigmaI/netI 0.0602
_diffrn_reflns_limit_h_max 5
_diffrn_reflns_limit_h_min -5
_diffrn_reflns_limit_k_max 14
_diffrn_reflns_limit_k_min -14
_diffrn_reflns_limit_l_max 22
_diffrn_reflns_limit_l_min -22
_diffrn_reflns_number 7386
_diffrn_reflns_reduction_process
;
;
_diffrn_reflns_theta_full 26.50
_diffrn_reflns_theta_max 26.50
_diffrn_reflns_theta_min 2.09
_exptl_absorpt_coefficient_mu 4.385
_exptl_absorpt_correction_T_max 0.811
_exptl_absorpt_correction_T_min 0.407
_exptl_absorpt_correction_type multi-scan
_exptl_absorpt_process_details '(SADABS; Sheldrick, 1996)'
_exptl_crystal_colour 'pale yellow'
_exptl_crystal_density_diffrn 1.743
_exptl_crystal_density_method 'Not Measured'
_exptl_crystal_description plate
_exptl_crystal_F_000 488
_exptl_crystal_size_max 0.25
_exptl_crystal_size_mid 0.15
_exptl_crystal_size_min 0.05
_refine_diff_density_max 0.501
_refine_diff_density_min -0.812
_refine_ls_extinction_method none
_refine_ls_goodness_of_fit_ref 0.957
_refine_ls_hydrogen_treatment constr
_refine_ls_matrix_type full
_refine_ls_number_parameters 119
_refine_ls_number_reflns 1930
_refine_ls_number_restraints 0
_refine_ls_restrained_S_all 0.957
_refine_ls_R_factor_all 0.0582
_refine_ls_R_factor_gt 0.0405
_refine_ls_shift/su_max 0.001
_refine_ls_shift/su_mean 0.000
_refine_ls_structure_factor_coef Fsqd
_refine_ls_weighting_details 'calc w=1/[\s^2^(Fo^2^)+(0.0441P)^2^] where P=(Fo^2^+2Fc^2^)/3'
_refine_ls_weighting_scheme calc
_refine_ls_wR_factor_gt 0.0854
_refine_ls_wR_factor_ref 0.0916
_reflns_number_gt 1442
_reflns_number_total 1930
_reflns_threshold_expression I>2\s(I)
_cod_data_source_file wn2469.cif
_cod_data_source_block I
_cod_original_sg_symbol_H-M 'P 21/n'
_cod_database_code 2234452
_cod_database_fobs_code 2234452

loop_
_symmetry_equiv_pos_site_id
_symmetry_equiv_pos_as_xyz
1 x,y,z
2 1/2-x,1/2+y,1/2-z
3 -x,-y,-z
4 1/2+x,1/2-y,1/2+z

loop_
_atom_site_aniso_label
_atom_site_aniso_U_11
_atom_site_aniso_U_22
_atom_site_aniso_U_33
_atom_site_aniso_U_12
_atom_site_aniso_U_13
_atom_site_aniso_U_23
Br1 0.0616(3) 0.0314(2) 0.0309(2) -0.0066(2) -0.0074(2) 0.0005(2)
O1 0.0400(13) 0.0243(12) 0.0361(13) 0.0005(10) 0.0008(10) -0.0076(11)
O2 0.0487(15) 0.0422(15) 0.0306(13) -0.0192(12) 0.0033(11) -0.0005(12)
N1 0.0275(15) 0.0242(14) 0.0326(15) -0.0018(11) 0.0035(12) 0.0017(12)
C1 0.0412(19) 0.0245(17) 0.0261(17) -0.0088(15) 0.0017(14) 0.0002(14)
C2 0.0353(19) 0.0257(18) 0.0366(19) -0.0015(15) -0.0010(15) 0.0105(15)
C3 0.0368(18) 0.0183(15) 0.0369(19) -0.0004(15) 0.0045(14) 0.0048(14)
C4 0.0269(16) 0.0221(16) 0.0321(17) -0.0048(14) 0.0080(13) 0.0021(15)
C5 0.0285(17) 0.0216(16) 0.0295(17) -0.0022(13) 0.0067(13) 0.0029(13)
C6 0.0352(18) 0.0221(17) 0.0300(17) -0.0014(14) 0.0068(14) -0.0014(13)
C7 0.0304(17) 0.0227(16) 0.0309(17) -0.0036(14) 0.0080(14) 0.0012(14)
C8 0.0264(17) 0.0322(19) 0.0382(19) -0.0009(14) -0.0023(14) -0.0010(16)
C9 0.0357(19) 0.0294(18) 0.0286(18) -0.0004(15) 0.0008(14) -0.0013(14)

loop_
_atom_site_type_symbol
_atom_site_label
_atom_site_fract_x
_atom_site_fract_y
_atom_site_fract_z
_atom_site_U_iso_or_equiv
_atom_site_thermal_displace_type
_atom_site_calc_flag
_atom_site_refinement_flags
_atom_site_occupancy
Br Br1 1.18634(9) 0.87511(3) 0.62311(2) 0.04210(10) Uani d . 1.000
O O1 0.7253(5) 0.62015(18) 0.34691(14) 0.0337(7) Uani d . 1.000
O O2 0.4433(6) 1.0017(2) 0.24200(13) 0.0405(8) Uani d . 1.000
N N1 0.3527(5) 0.7886(2) 0.31526(14) 0.0281(8) Uani d . 1.000
C C1 1.0339(8) 0.7961(3) 0.53566(17) 0.0307(10) Uani d . 1.000
C C2 1.1550(7) 0.6880(3) 0.51979(19) 0.0328(11) Uani d . 1.000
C C3 1.0572(8) 0.6302(3) 0.45664(19) 0.0306(10) Uani d . 1.000
C C4 0.8236(7) 0.6747(3) 0.40514(19) 0.0267(9) Uani d . 1.000
C C5 0.7034(7) 0.7865(3) 0.42349(17) 0.0263(10) Uani d . 1.000
C C6 0.8125(7) 0.8450(3) 0.48844(18) 0.0289(10) Uani d . 1.000
C C7 0.4695(7) 0.8372(3) 0.37491(18) 0.0277(10) Uani d . 1.000
C C8 0.1263(7) 0.8437(3) 0.26310(19) 0.0326(11) Uani d . 1.000
C C9 0.2721(8) 0.9117(3) 0.20525(18) 0.0314(11) Uani d . 1.000
H H1 0.41130 0.71970 0.30550 0.0340 Uiso c R 1.000
H H2 1.30420 0.65520 0.55270 0.0390 Uiso c R 1.000
H H2A 0.54910 1.03260 0.21320 0.0610 Uiso c R 1.000
H H3 1.14560 0.55950 0.44680 0.0370 Uiso c R 1.000
H H6 0.73370 0.91700 0.49920 0.0350 Uiso c R 1.000
H H7 0.39700 0.90970 0.38700 0.0330 Uiso c R 1.000
H H8A 0.00310 0.89540 0.28960 0.0390 Uiso c R 1.000
H H8B -0.00450 0.78470 0.23920 0.0390 Uiso c R 1.000
H H9A 0.40180 0.86150 0.17950 0.0380 Uiso c R 1.000
H H9B 0.11890 0.94400 0.16950 0.0380 Uiso c R 1.000

loop_
_atom_type_symbol
_atom_type_description
_atom_type_scat_dispersion_real
_atom_type_scat_dispersion_imag
_atom_type_scat_source
C C 0.0033 0.0016 ' International Tables Vol C Tables 4.2.6.8 and 6.1.1.4'
H H 0.0000 0.0000 ' International Tables Vol C Tables 4.2.6.8 and 6.1.1.4'
Br Br -0.2901 2.4595 ' International Tables Vol C Tables 4.2.6.8 and 6.1.1.4'
N N 0.0061 0.0033 ' International Tables Vol C Tables 4.2.6.8 and 6.1.1.4'
O O 0.0106 0.0060 ' International Tables Vol C Tables 4.2.6.8 and 6.1.1.4'

loop_
_geom_angle_atom_site_label_1
_geom_angle_atom_site_label_2
_geom_angle_atom_site_label_3
_geom_angle
_geom_angle_publ_flag
C9 O2 H2A 109.00 no
C7 N1 C8 123.8(3) no
C7 N1 H1 118.00 no
C8 N1 H1 118.00 no
C2 C1 C6 120.5(3) no
Br1 C1 C2 119.1(2) no
Br1 C1 C6 120.4(3) no
C1 C2 C3 120.8(3) no
C2 C3 C4 122.1(3) no
O1 C4 C3 122.6(3) no
O1 C4 C5 121.9(3) no
C3 C4 C5 115.5(3) no
C6 C5 C7 119.8(3) no
C4 C5 C6 121.1(3) no
C4 C5 C7 119.1(3) no
C1 C6 C5 120.0(3) no
N1 C7 C5 123.8(3) no
N1 C8 C9 111.3(3) no
O2 C9 C8 107.4(3) no
C1 C2 H2 120.00 no
C3 C2 H2 120.00 no
C2 C3 H3 119.00 no
C4 C3 H3 119.00 no
C1 C6 H6 120.00 no
C5 C6 H6 120.00 no
N1 C7 H7 118.00 no
C5 C7 H7 118.00 no
N1 C8 H8A 109.00 no
N1 C8 H8B 109.00 no
C9 C8 H8A 109.00 no
C9 C8 H8B 109.00 no
H8A C8 H8B 108.00 no
O2 C9 H9A 110.00 no
O2 C9 H9B 110.00 no
C8 C9 H9A 110.00 no
C8 C9 H9B 110.00 no
H9A C9 H9B 108.00 no

loop_
_geom_bond_atom_site_label_1
_geom_bond_atom_site_label_2
_geom_bond_distance
_geom_bond_publ_flag
Br1 C1 1.900(3) no
O1 C4 1.272(4) no
O2 C9 1.415(4) no
O2 H2A 0.8200 no
N1 C8 1.460(4) no
N1 C7 1.285(4) no
N1 H1 0.8600 no
C1 C2 1.399(5) no
C1 C6 1.364(5) no
C2 C3 1.363(5) no
C3 C4 1.425(5) no
C4 C5 1.447(5) no
C5 C6 1.406(5) no
C5 C7 1.423(5) no
C8 C9 1.511(5) no
C2 H2 0.9300 no
C3 H3 0.9300 no
C6 H6 0.9300 no
C7 H7 0.9300 no
C8 H8A 0.9700 no
C8 H8B 0.9700 no
C9 H9A 0.9700 no
C9 H9B 0.9700 no

loop_
_geom_hbond_atom_site_label_D
_geom_hbond_atom_site_label_H
_geom_hbond_atom_site_label_A
_geom_hbond_site_symmetry_A
_geom_hbond_distance_DH
_geom_hbond_distance_HA
_geom_hbond_distance_DA
_geom_hbond_angle_DHA
_geom_hbond_publ_flag
N1 H1 O1 . 0.86 1.91 2.581(3) 134 yes
O2 H2A O1 2_655 0.82 1.86 2.672(4) 173 yes
C9 H9B O1 2_555 0.97 2.54 3.341(4) 140 yes

loop_
_geom_torsion_atom_site_label_1
_geom_torsion_atom_site_label_2
_geom_torsion_atom_site_label_3
_geom_torsion_atom_site_label_4
_geom_torsion
_geom_torsion_publ_flag
C8 N1 C7 C5 -176.0(3) no
C7 N1 C8 C9 89.7(4) no
Br1 C1 C6 C5 179.3(2) no
C2 C1 C6 C5 0.3(5) no
Br1 C1 C2 C3 -178.2(3) no
C6 C1 C2 C3 0.8(5) no
C1 C2 C3 C4 -1.8(5) no
C2 C3 C4 O1 -178.2(3) no
C2 C3 C4 C5 1.6(5) no
O1 C4 C5 C6 179.3(3) no
C3 C4 C5 C7 180.0(3) no
O1 C4 C5 C7 -0.3(5) no
C3 C4 C5 C6 -0.5(5) no
C4 C5 C6 C1 -0.5(5) no
C6 C5 C7 N1 -178.5(3) no
C7 C5 C6 C1 179.2(3) no
C4 C5 C7 N1 1.1(5) no
N1 C8 C9 O2 -63.1(3) no

loop_
_cod_related_entry_id
_cod_related_entry_database
_cod_related_entry_code
1 ChemSpider 30657653
